data_1520597
loop_
_publ_author_name
'Pedroni, J.'
'Saget, T.'
'Donets, P. A.'
'Cramer, N.'

_publ_section_title
;
 Enantioselective palladium(0)-catalyzed intramolecular cyclopropane
 functionalization: access to dihydroquinolones, dihydroisoquinolones and
 the BMS-791325 ring system
;
_journal_issue 9
_journal_name_full 'Chem. Sci.'
_journal_page_first 5164
_journal_paper_doi 10.1039/C5SC01909E
_journal_volume 6
_journal_year 2015
_chemical_absolute_configuration rmad
_chemical_formula_moiety 'C16 H12 Cl N O'
_chemical_formula_sum 'C16 H12 Cl N O'
_chemical_formula_weight 269.72
_space_group_IT_number 19
_symmetry_cell_setting orthorhombic
_symmetry_space_group_name_Hall 'P 2ac 2ab'
_symmetry_space_group_name_H-M 'P 21 21 21'
_atom_sites_solution_hydrogens geom
_atom_sites_solution_primary direct
_atom_sites_solution_secondary difmap
_audit_creation_method SHELXL-97
_audit_update_record
;
2015-05-18 deposited with the CCDC.
2015-06-17 downloaded from the CCDC.
;
_cell_angle_alpha 90.00
_cell_angle_beta 90.00
_cell_angle_gamma 90.00
_cell_formula_units_Z 20
_cell_length_a 9.3918(9)
_cell_length_b 13.5329(15)
_cell_length_c 51.624(5)
_cell_measurement_reflns_used 184
_cell_measurement_temperature 100(2)
_cell_measurement_theta_max 22
_cell_measurement_theta_min 3
_cell_volume 6561.3(12)
_computing_cell_refinement 'Dirax/lsq (Duisenberg & Schreurs, 1989-2000)'
_computing_data_collection 'Collect (Bruker AXS BV, 1997-2004)'
_computing_data_reduction 'EvalCCD (Duisenberg & Schreurs, 1990-2000)'
_computing_molecular_graphics 'Bruker SHELXTL'
_computing_publication_material 'Bruker SHELXTL'
_computing_structure_refinement 'SHELXL-97 (Sheldrick, 1997)'
_computing_structure_solution 'SHELXS-97 (Sheldrick, 1990)'
_diffrn_ambient_temperature 100(2)
_diffrn_measured_fraction_theta_full 0.993
_diffrn_measured_fraction_theta_max 0.993
_diffrn_measurement_device_type 'Bruker APEX II CCD'
_diffrn_measurement_method 'phi and omega scans'
_diffrn_radiation_monochromator graphite
_diffrn_radiation_source 'fine-focus sealed tube'
_diffrn_radiation_type MoK\a
_diffrn_radiation_wavelength 0.71073
_diffrn_reflns_av_R_equivalents 0.0345
_diffrn_reflns_av_sigmaI/netI 0.0276
_diffrn_reflns_limit_h_max 10
_diffrn_reflns_limit_h_min -11
_diffrn_reflns_limit_k_max 16
_diffrn_reflns_limit_k_min -16
_diffrn_reflns_limit_l_max 61
_diffrn_reflns_limit_l_min -61
_diffrn_reflns_number 76028
_diffrn_reflns_theta_full 25.00
_diffrn_reflns_theta_max 25.00
_diffrn_reflns_theta_min 2.48
_exptl_absorpt_coefficient_mu 0.281
_exptl_absorpt_correction_T_max 0.7452
_exptl_absorpt_correction_T_min 0.6564
_exptl_absorpt_correction_type multi-scan
_exptl_absorpt_process_details 'SADABS 2008, Bruker AXS, 2008'
_exptl_crystal_colour colourless
_exptl_crystal_density_diffrn 1.365
_exptl_crystal_density_method 'not measured'
_exptl_crystal_description prism
_exptl_crystal_F_000 2800
_exptl_crystal_size_max 0.50
_exptl_crystal_size_mid 0.22
_exptl_crystal_size_min 0.16
_refine_diff_density_max 0.207
_refine_diff_density_min -0.234
_refine_diff_density_rms 0.042
_refine_ls_abs_structure_details 'Flack H D (1983), Acta Cryst. A39, 876-881'
_refine_ls_abs_structure_Flack 0.05(3)
_refine_ls_extinction_method none
_refine_ls_goodness_of_fit_ref 1.161
_refine_ls_hydrogen_treatment mixed
_refine_ls_matrix_type full
_refine_ls_number_parameters 872
_refine_ls_number_reflns 11343
_refine_ls_number_restraints 0
_refine_ls_restrained_S_all 1.161
_refine_ls_R_factor_all 0.0373
_refine_ls_R_factor_gt 0.0329
_refine_ls_shift/su_max 0.002
_refine_ls_shift/su_mean 0.000
_refine_ls_structure_factor_coef Fsqd
_refine_ls_weighting_details 'calc w=1/[\s^2^(Fo^2^)+(0.0225P)^2^+2.4328P] where P=(Fo^2^+2Fc^2^)/3'
_refine_ls_weighting_scheme calc
_refine_ls_wR_factor_gt 0.0669
_refine_ls_wR_factor_ref 0.0693
_reflns_number_gt 10649
_reflns_number_total 11343
_reflns_threshold_expression >2sigma(I)
_cod_data_source_file c5sc01909e2.cif
_cod_data_source_block jpe-01-883
_cod_depositor_comments 'Adding full bibliography for 1520597.cif.'
_cod_original_cell_volume 6561.3(11)
_cod_database_code 1520597
_publcif_datablock.id {1578dff2-f2ee-41c0-a589-dbc4dd407c24}

loop_
_symmetry_equiv_pos_as_xyz
'x, y, z'
'-x+1/2, -y, z+1/2'
'-x, y+1/2, -z+1/2'
'x+1/2, -y+1/2, -z'

loop_
_atom_site_label
_atom_site_type_symbol
_atom_site_fract_x
_atom_site_fract_y
_atom_site_fract_z
_atom_site_U_iso_or_equiv
_atom_site_adp_type
_atom_site_occupancy
_atom_site_symmetry_multiplicity
_atom_site_calc_flag
_atom_site_refinement_flags
Cl1 Cl 0.10701(6) -0.17518(4) 0.753411(11) 0.02754(13) Uani 1 1 d .
O1 O 0.62112(15) 0.34547(10) 0.79335(3) 0.0192(3) Uani 1 1 d .
N1 N 0.48702(19) 0.24506(13) 0.76830(3) 0.0177(4) Uani 1 1 d .
H1 H 0.541(2) 0.2002(16) 0.7730(4) 0.021 Uiso 1 1 d .
C1 C 0.2916(2) 0.31314(15) 0.74065(4) 0.0179(5) Uani 1 1 d .
H1A H 0.1923 0.2964 0.7352 0.021 Uiso 1 1 calc R
C2 C 0.4076(2) 0.27633(15) 0.72280(4) 0.0209(5) Uani 1 1 d .
H2A H 0.3783 0.2410 0.7069 0.025 Uiso 1 1 calc R
H2B H 0.4941 0.3175 0.7209 0.025 Uiso 1 1 calc R
C3 C 0.3838(2) 0.22538(14) 0.74838(4) 0.0163(4) Uani 1 1 d .
C4 C 0.5181(2) 0.33414(15) 0.77857(4) 0.0169(4) Uani 1 1 d .
C5 C 0.4196(2) 0.41713(15) 0.77292(4) 0.0170(4) Uani 1 1 d .
C6 C 0.4362(2) 0.50554(15) 0.78665(4) 0.0200(5) Uani 1 1 d .
H6 H 0.5134 0.5131 0.7984 0.024 Uiso 1 1 calc R
C7 C 0.3402(2) 0.58204(16) 0.78315(4) 0.0243(5) Uani 1 1 d .
H7 H 0.3521 0.6425 0.7922 0.029 Uiso 1 1 calc R
C8 C 0.2265(2) 0.56981(16) 0.76628(4) 0.0248(5) Uani 1 1 d .
H8 H 0.1593 0.6217 0.7642 0.030 Uiso 1 1 calc R
C9 C 0.2101(2) 0.48289(16) 0.75254(4) 0.0216(5) Uani 1 1 d .
H9 H 0.1319 0.4756 0.7410 0.026 Uiso 1 1 calc R
C10 C 0.3066(2) 0.40631(15) 0.75539(4) 0.0173(4) Uani 1 1 d .
C11 C 0.3168(2) 0.12532(15) 0.74959(4) 0.0153(4) Uani 1 1 d .
C12 C 0.2225(2) 0.09418(16) 0.73022(4) 0.0189(5) Uani 1 1 d .
H12 H 0.2029 0.1367 0.7160 0.023 Uiso 1 1 calc R
C13 C 0.1575(2) 0.00273(15) 0.73137(4) 0.0197(5) Uani 1 1 d .
H13 H 0.0945 -0.0180 0.7180 0.024 Uiso 1 1 calc R
C14 C 0.1858(2) -0.05796(15) 0.75223(4) 0.0181(5) Uani 1 1 d .
C15 C 0.2769(2) -0.02995(15) 0.77169(4) 0.0176(4) Uani 1 1 d .
H15 H 0.2950 -0.0728 0.7859 0.021 Uiso 1 1 calc R
C16 C 0.3420(2) 0.06176(15) 0.77032(4) 0.0161(4) Uani 1 1 d .
H16 H 0.4049 0.0817 0.7838 0.019 Uiso 1 1 calc R
Cl2 Cl 1.02670(7) 0.63391(4) 0.860007(11) 0.03361(15) Uani 1 1 d .
O2 O 0.64493(15) 0.09459(10) 0.79993(3) 0.0178(3) Uani 1 1 d .
N2 N 0.82244(19) 0.20312(13) 0.80649(3) 0.0166(4) Uani 1 1 d .
H2 H 0.768(2) 0.2460(17) 0.8007(4) 0.020 Uiso 1 1 d .
C17 C 1.0661(2) 0.14966(15) 0.82046(4) 0.0190(5) Uani 1 1 d .
H17 H 1.1423 0.1690 0.8330 0.023 Uiso 1 1 calc R
C18 C 1.0787(2) 0.19226(16) 0.79348(4) 0.0210(5) Uani 1 1 d .
H18A H 1.1621 0.2346 0.7897 0.025 Uiso 1 1 calc R
H18B H 1.0464 0.1508 0.7788 0.025 Uiso 1 1 calc R
C19 C 0.9675(2) 0.23235(15) 0.81143(4) 0.0167(4) Uani 1 1 d .
C20 C 0.7715(2) 0.11129(15) 0.80660(4) 0.0158(4) Uani 1 1 d .
C21 C 0.8654(2) 0.03052(15) 0.81564(4) 0.0168(4) Uani 1 1 d .
C22 C 0.8108(2) -0.06537(15) 0.81724(4) 0.0201(5) Uani 1 1 d .
H22 H 0.7173 -0.0790 0.8112 0.024 Uiso 1 1 calc R
C23 C 0.8929(3) -0.14051(17) 0.82759(5) 0.0288(5) Uani 1 1 d .
H23 H 0.8564 -0.2059 0.8285 0.035 Uiso 1 1 calc R
C24 C 1.0294(3) -0.11973(18) 0.83662(5) 0.0354(6) Uani 1 1 d .
H24 H 1.0854 -0.1710 0.8440 0.042 Uiso 1 1 calc R
C25 C 1.0840(3) -0.02514(17) 0.83501(5) 0.0307(6) Uani 1 1 d .
H25 H 1.1767 -0.0116 0.8415 0.037 Uiso 1 1 calc R
C26 C 1.0041(2) 0.05031(15) 0.82402(4) 0.0196(5) Uani 1 1 d .
C27 C 0.9812(2) 0.33269(15) 0.82321(4) 0.0164(4) Uani 1 1 d .
C28 C 1.1090(2) 0.38415(17) 0.82217(4) 0.0247(5) Uani 1 1 d .
H28 H 1.1880 0.3557 0.8134 0.030 Uiso 1 1 calc R
C29 C 1.1236(3) 0.47588(17) 0.83358(4) 0.0279(5) Uani 1 1 d .
H29 H 1.2122 0.5096 0.8330 0.034 Uiso 1 1 calc R
C30 C 1.0082(2) 0.51768(15) 0.84574(4) 0.0218(5) Uani 1 1 d .
C31 C 0.8799(2) 0.46952(16) 0.84703(4) 0.0218(5) Uani 1 1 d .
H31 H 0.8007 0.4995 0.8554 0.026 Uiso 1 1 calc R
C32 C 0.8673(2) 0.37651(16) 0.83598(4) 0.0208(5) Uani 1 1 d .
H32 H 0.7794 0.3422 0.8372 0.025 Uiso 1 1 calc R
Cl3 Cl 0.51310(7) 1.01474(4) 0.631198(12) 0.03353(14) Uani 1 1 d .
O3 O 0.56671(16) 0.38292(11) 0.67483(3) 0.0229(3) Uani 1 1 d .
N3 N 0.49531(19) 0.52104(13) 0.65423(3) 0.0170(4) Uani 1 1 d .
H3 H 0.467(2) 0.5404(16) 0.6696(4) 0.020 Uiso 1 1 d .
C33 C 0.4371(2) 0.51585(15) 0.60683(4) 0.0179(4) Uani 1 1 d .
H33 H 0.4488 0.5577 0.5910 0.021 Uiso 1 1 calc R
C34 C 0.2978(2) 0.52979(16) 0.62132(4) 0.0202(5) Uani 1 1 d .
H34A H 0.2275 0.5766 0.6140 0.024 Uiso 1 1 calc R
H34B H 0.2561 0.4714 0.6300 0.024 Uiso 1 1 calc R
C35 C 0.4336(2) 0.57209(15) 0.63235(4) 0.0175(4) Uani 1 1 d .
C36 C 0.5401(2) 0.42538(15) 0.65439(4) 0.0178(5) Uani 1 1 d .
C37 C 0.5600(2) 0.37576(15) 0.62890(4) 0.0176(4) Uani 1 1 d .
C38 C 0.6298(2) 0.28512(15) 0.62807(4) 0.0216(5) Uani 1 1 d .
H38 H 0.6624 0.2554 0.6437 0.026 Uiso 1 1 calc R
C39 C 0.6520(2) 0.23794(16) 0.60454(4) 0.0243(5) Uani 1 1 d .
H39 H 0.6996 0.1760 0.6040 0.029 Uiso 1 1 calc R
C40 C 0.6047(2) 0.28132(16) 0.58207(4) 0.0243(5) Uani 1 1 d .
H40 H 0.6204 0.2490 0.5660 0.029 Uiso 1 1 calc R
C41 C 0.5344(2) 0.37139(15) 0.58249(4) 0.0203(5) Uani 1 1 d .
H41 H 0.5021 0.4003 0.5668 0.024 Uiso 1 1 calc R
C42 C 0.5111(2) 0.41956(15) 0.60605(4) 0.0175(4) Uani 1 1 d .
C43 C 0.4549(2) 0.68229(15) 0.63232(4) 0.0172(4) Uani 1 1 d .
C44 C 0.4137(2) 0.73832(16) 0.61094(4) 0.0231(5) Uani 1 1 d .
H44 H 0.3727 0.7061 0.5964 0.028 Uiso 1 1 calc R
C45 C 0.4312(2) 0.84009(16) 0.61047(4) 0.0246(5) Uani 1 1 d .
H45 H 0.4031 0.8773 0.5957 0.030 Uiso 1 1 calc R
C46 C 0.4900(2) 0.88625(15) 0.63169(4) 0.0243(5) Uani 1 1 d .
C47 C 0.5299(2) 0.83365(16) 0.65332(4) 0.0222(5) Uani 1 1 d .
H47 H 0.5689 0.8667 0.6679 0.027 Uiso 1 1 calc R
C48 C 0.5126(2) 0.73163(16) 0.65352(4) 0.0207(5) Uani 1 1 d .
H48 H 0.5406 0.6950 0.6684 0.025 Uiso 1 1 calc R
Cl4 Cl 0.16110(7) 0.02127(4) 0.585845(11) 0.03612(15) Uani 1 1 d .
O4 O 0.24725(15) 0.64921(10) 0.55592(3) 0.0199(3) Uani 1 1 d .
N4 N 0.12667(19) 0.50497(13) 0.55653(3) 0.0179(4) Uani 1 1 d .
H4 H 0.189(3) 0.4819(17) 0.5476(4) 0.022 Uiso 1 1 d .
C49 C -0.1126(2) 0.48989(16) 0.57744(4) 0.0195(5) Uani 1 1 d .
H49 H -0.1653 0.4446 0.5894 0.023 Uiso 1 1 calc R
C50 C -0.1324(2) 0.47049(17) 0.54866(4) 0.0236(5) Uani 1 1 d .
H50A H -0.1977 0.4165 0.5435 0.028 Uiso 1 1 calc R
H50B H -0.1318 0.5281 0.5368 0.028 Uiso 1 1 calc R
C51 C 0.0052(2) 0.44255(15) 0.56150(4) 0.0188(5) Uani 1 1 d .
C52 C 0.1408(2) 0.60100(15) 0.56287(4) 0.0172(5) Uani 1 1 d .
C53 C 0.0276(2) 0.64638(15) 0.57906(4) 0.0169(4) Uani 1 1 d .
C54 C 0.0453(2) 0.74358(15) 0.58754(4) 0.0189(5) Uani 1 1 d .
H54 H 0.1257 0.7805 0.5820 0.023 Uiso 1 1 calc R
C55 C -0.0532(2) 0.78658(16) 0.60400(4) 0.0231(5) Uani 1 1 d .
H55 H -0.0409 0.8528 0.6097 0.028 Uiso 1 1 calc R
C56 C -0.1700(3) 0.73196(17) 0.61208(4) 0.0249(5) Uani 1 1 d .
H56 H -0.2378 0.7611 0.6234 0.030 Uiso 1 1 calc R
C57 C -0.1888(2) 0.63517(16) 0.60383(4) 0.0233(5) Uani 1 1 d .
H57 H -0.2684 0.5982 0.6098 0.028 Uiso 1 1 calc R
C58 C -0.0917(2) 0.59193(15) 0.58685(4) 0.0185(5) Uani 1 1 d .
C59 C 0.0448(2) 0.33715(15) 0.56675(4) 0.0185(5) Uani 1 1 d .
C60 C -0.0334(2) 0.25831(16) 0.55670(4) 0.0221(5) Uani 1 1 d .
H60 H -0.1119 0.2711 0.5456 0.026 Uiso 1 1 calc R
C61 C 0.0020(2) 0.16195(16) 0.56267(4) 0.0256(5) Uani 1 1 d .
H61 H -0.0527 0.1088 0.5560 0.031 Uiso 1 1 calc R
C62 C 0.1171(3) 0.14358(16) 0.57838(4) 0.0262(5) Uani 1 1 d .
C63 C 0.1990(3) 0.21914(17) 0.58818(4) 0.0279(5) Uani 1 1 d .
H63 H 0.2796 0.2054 0.5987 0.034 Uiso 1 1 calc R
C64 C 0.1615(2) 0.31594(16) 0.58236(4) 0.0244(5) Uani 1 1 d .
H64 H 0.2166 0.3687 0.5892 0.029 Uiso 1 1 calc R
Cl5 Cl 0.66589(8) 1.03129(5) 0.554761(15) 0.04827(19) Uani 1 1 d .
O5 O 0.36572(16) 0.42823(10) 0.52794(3) 0.0221(3) Uani 1 1 d .
N5 N 0.4526(2) 0.57935(13) 0.51822(3) 0.0198(4) Uani 1 1 d .
H5 H 0.389(3) 0.6030(17) 0.5275(4) 0.024 Uiso 1 1 d .
C65 C 0.6446(2) 0.59961(16) 0.48479(4) 0.0220(5) Uani 1 1 d .
H65 H 0.7313 0.6406 0.4814 0.026 Uiso 1 1 calc R
C66 C 0.5066(3) 0.63874(17) 0.47349(4) 0.0262(5) Uani 1 1 d .
H66A H 0.5112 0.7002 0.4631 0.031 Uiso 1 1 calc R
H66B H 0.4356 0.5899 0.4674 0.031 Uiso 1 1 calc R
C67 C 0.5311(2) 0.64699(15) 0.50214(4) 0.0191(5) Uani 1 1 d .
C68 C 0.4555(2) 0.47988(16) 0.51663(4) 0.0181(4) Uani 1 1 d .
C69 C 0.5752(2) 0.43450(16) 0.50205(4) 0.0196(5) Uani 1 1 d .
C70 C 0.5980(2) 0.33320(17) 0.50417(4) 0.0237(5) Uani 1 1 d .
H70 H 0.5345 0.2941 0.5142 0.028 Uiso 1 1 calc R
C71 C 0.7128(3) 0.28883(18) 0.49179(4) 0.0300(6) Uani 1 1 d .
H71 H 0.7275 0.2196 0.4932 0.036 Uiso 1 1 calc R
C72 C 0.8054(3) 0.34640(19) 0.47741(4) 0.0313(6) Uani 1 1 d .
H72 H 0.8839 0.3164 0.4689 0.038 Uiso 1 1 calc R
C73 C 0.7846(2) 0.44728(18) 0.47536(4) 0.0273(5) Uani 1 1 d .
H73 H 0.8497 0.4861 0.4656 0.033 Uiso 1 1 calc R
C74 C 0.6692(2) 0.49238(16) 0.48745(4) 0.0217(5) Uani 1 1 d .
C75 C 0.5642(2) 0.74281(16) 0.51509(4) 0.0204(5) Uani 1 1 d .
C76 C 0.5605(3) 0.83147(17) 0.50142(4) 0.0273(5) Uani 1 1 d .
H76 H 0.5348 0.8313 0.4836 0.033 Uiso 1 1 calc R
C77 C 0.5938(3) 0.91976(17) 0.51344(5) 0.0328(6) Uani 1 1 d .
H77 H 0.5918 0.9799 0.5040 0.039 Uiso 1 1 calc R
C78 C 0.6299(2) 0.91960(17) 0.53923(5) 0.0305(6) Uani 1 1 d .
C79 C 0.6359(3) 0.83316(18) 0.55321(5) 0.0314(6) Uani 1 1 d .
H79 H 0.6623 0.8340 0.5710 0.038 Uiso 1 1 calc R
C80 C 0.6027(3) 0.74479(17) 0.54102(4) 0.0287(5) Uani 1 1 d .
H80 H 0.6065 0.6848 0.5506 0.034 Uiso 1 1 calc R

loop_
_atom_site_aniso_label
_atom_site_aniso_U_11
_atom_site_aniso_U_22
_atom_site_aniso_U_33
_atom_site_aniso_U_23
_atom_site_aniso_U_13
_atom_site_aniso_U_12
Cl1 0.0277(3) 0.0171(3) 0.0379(3) -0.0030(2) 0.0001(3) -0.0051(2)
O1 0.0154(8) 0.0185(8) 0.0237(7) -0.0003(6) -0.0013(6) -0.0011(6)
N1 0.0146(10) 0.0141(9) 0.0245(9) 0.0021(7) -0.0044(8) 0.0039(8)
C1 0.0182(11) 0.0177(11) 0.0176(10) 0.0034(9) -0.0025(9) 0.0019(9)
C2 0.0227(13) 0.0194(11) 0.0205(11) 0.0037(9) 0.0043(9) 0.0009(10)
C3 0.0163(11) 0.0167(10) 0.0161(10) -0.0013(8) 0.0002(9) 0.0033(9)
C4 0.0160(11) 0.0186(11) 0.0160(10) 0.0030(9) 0.0065(9) -0.0019(9)
C5 0.0157(11) 0.0168(10) 0.0186(10) 0.0041(9) 0.0075(8) -0.0007(9)
C6 0.0167(11) 0.0196(11) 0.0237(11) 0.0025(9) 0.0048(9) -0.0036(9)
C7 0.0266(13) 0.0148(11) 0.0313(12) 0.0006(10) 0.0085(10) -0.0020(10)
C8 0.0260(13) 0.0161(11) 0.0323(13) 0.0074(10) 0.0061(10) 0.0071(10)
C9 0.0182(11) 0.0227(11) 0.0241(11) 0.0060(10) 0.0009(9) 0.0018(10)
C10 0.0173(11) 0.0170(11) 0.0177(10) 0.0064(9) 0.0039(9) -0.0016(9)
C11 0.0124(10) 0.0179(10) 0.0155(10) -0.0004(9) 0.0023(8) 0.0035(9)
C12 0.0185(11) 0.0213(12) 0.0170(10) 0.0010(9) 0.0020(9) 0.0024(10)
C13 0.0160(11) 0.0249(12) 0.0183(10) -0.0061(9) -0.0007(9) -0.0002(9)
C14 0.0158(11) 0.0123(10) 0.0261(11) -0.0027(9) 0.0060(9) -0.0008(9)
C15 0.0172(11) 0.0165(11) 0.0192(10) 0.0015(9) 0.0042(9) 0.0048(9)
C16 0.0138(11) 0.0182(11) 0.0162(10) -0.0020(8) 0.0002(8) 0.0019(9)
Cl2 0.0446(4) 0.0185(3) 0.0376(3) -0.0048(2) 0.0024(3) -0.0075(3)
O2 0.0151(8) 0.0194(8) 0.0190(7) 0.0003(6) -0.0023(6) -0.0007(6)
N2 0.0133(10) 0.0162(9) 0.0203(9) 0.0007(7) -0.0033(8) 0.0025(8)
C17 0.0115(11) 0.0197(11) 0.0259(11) -0.0001(9) -0.0013(9) 0.0010(9)
C18 0.0185(12) 0.0213(11) 0.0232(11) -0.0011(9) 0.0033(9) 0.0000(10)
C19 0.0137(11) 0.0201(11) 0.0164(10) -0.0002(9) 0.0006(9) 0.0001(9)
C20 0.0160(11) 0.0213(12) 0.0100(9) -0.0022(8) 0.0032(8) 0.0001(9)
C21 0.0162(11) 0.0203(11) 0.0138(9) -0.0021(9) 0.0013(8) 0.0033(9)
C22 0.0192(12) 0.0215(11) 0.0195(11) -0.0024(9) 0.0021(9) 0.0012(10)
C23 0.0302(14) 0.0178(12) 0.0384(13) 0.0025(10) -0.0030(11) 0.0008(11)
C24 0.0293(14) 0.0227(13) 0.0541(16) 0.0052(12) -0.0118(12) 0.0082(11)
C25 0.0213(13) 0.0266(13) 0.0441(14) 0.0024(11) -0.0107(11) 0.0025(11)
C26 0.0185(12) 0.0186(11) 0.0217(10) -0.0014(9) -0.0004(9) 0.0032(9)
C27 0.0158(11) 0.0196(11) 0.0138(9) 0.0023(8) -0.0019(8) 0.0009(9)
C28 0.0188(12) 0.0276(12) 0.0277(12) -0.0069(10) 0.0052(10) -0.0016(10)
C29 0.0229(13) 0.0296(12) 0.0312(12) -0.0028(11) 0.0041(10) -0.0114(11)
C30 0.0295(13) 0.0173(11) 0.0187(10) 0.0010(9) -0.0037(9) -0.0009(10)
C31 0.0175(11) 0.0244(12) 0.0235(11) -0.0029(9) 0.0000(9) 0.0017(10)
C32 0.0146(11) 0.0242(11) 0.0237(11) -0.0017(9) 0.0003(9) -0.0019(10)
Cl3 0.0323(3) 0.0181(3) 0.0502(3) 0.0000(3) 0.0030(3) -0.0038(3)
O3 0.0247(9) 0.0256(8) 0.0185(8) 0.0031(7) -0.0025(6) -0.0006(7)
N3 0.0179(9) 0.0207(9) 0.0126(8) -0.0015(7) -0.0012(7) -0.0012(8)
C33 0.0194(11) 0.0193(11) 0.0149(10) 0.0009(9) -0.0021(9) -0.0017(9)
C34 0.0192(12) 0.0219(12) 0.0196(11) -0.0002(9) -0.0028(9) -0.0014(10)
C35 0.0162(11) 0.0194(11) 0.0169(10) 0.0000(9) -0.0003(9) 0.0002(9)
C36 0.0113(11) 0.0229(12) 0.0192(11) 0.0006(9) -0.0021(9) -0.0039(9)
C37 0.0121(11) 0.0200(11) 0.0207(10) 0.0002(9) 0.0002(9) -0.0023(9)
C38 0.0195(12) 0.0189(11) 0.0264(11) 0.0040(9) -0.0031(10) -0.0026(10)
C39 0.0232(13) 0.0170(11) 0.0327(13) -0.0034(10) 0.0027(10) -0.0009(10)
C40 0.0252(13) 0.0241(12) 0.0237(12) -0.0055(10) 0.0030(10) -0.0037(10)
C41 0.0208(12) 0.0208(11) 0.0192(10) -0.0004(9) -0.0017(9) -0.0054(10)
C42 0.0148(11) 0.0178(11) 0.0200(10) 0.0006(9) 0.0005(9) -0.0061(9)
C43 0.0118(10) 0.0203(11) 0.0196(10) -0.0006(9) 0.0045(9) 0.0005(9)
C44 0.0211(12) 0.0237(12) 0.0244(12) -0.0026(10) -0.0012(9) -0.0002(10)
C45 0.0211(12) 0.0221(12) 0.0308(12) 0.0056(10) 0.0003(10) 0.0013(10)
C46 0.0184(12) 0.0161(11) 0.0385(13) -0.0020(10) 0.0086(10) -0.0003(9)
C47 0.0176(12) 0.0245(12) 0.0246(11) -0.0062(10) 0.0087(9) -0.0048(10)
C48 0.0173(12) 0.0252(12) 0.0195(10) 0.0006(9) 0.0024(9) -0.0019(10)
Cl4 0.0555(4) 0.0193(3) 0.0336(3) 0.0044(2) 0.0046(3) 0.0018(3)
O4 0.0192(8) 0.0193(8) 0.0210(7) -0.0008(6) 0.0045(6) -0.0047(7)
N4 0.0159(10) 0.0196(10) 0.0183(9) -0.0034(8) 0.0041(7) -0.0008(8)
C49 0.0149(11) 0.0224(11) 0.0213(10) 0.0019(9) 0.0022(9) -0.0030(9)
C50 0.0238(12) 0.0222(12) 0.0249(11) 0.0012(10) -0.0044(10) -0.0034(10)
C51 0.0164(11) 0.0209(11) 0.0191(10) -0.0001(9) -0.0015(9) -0.0024(9)
C52 0.0192(12) 0.0217(12) 0.0106(9) 0.0042(8) -0.0033(8) 0.0002(10)
C53 0.0177(11) 0.0195(11) 0.0135(9) 0.0012(8) -0.0040(9) 0.0025(9)
C54 0.0182(12) 0.0216(11) 0.0168(10) 0.0032(9) -0.0014(9) 0.0007(9)
C55 0.0254(13) 0.0223(11) 0.0217(11) -0.0020(9) -0.0036(10) 0.0016(10)
C56 0.0243(13) 0.0317(13) 0.0188(11) -0.0010(10) 0.0040(10) 0.0063(11)
C57 0.0189(12) 0.0258(12) 0.0252(11) 0.0036(10) 0.0039(10) -0.0001(10)
C58 0.0175(11) 0.0211(11) 0.0171(10) 0.0019(9) -0.0023(9) 0.0007(9)
C59 0.0172(11) 0.0202(11) 0.0180(10) -0.0023(9) 0.0042(9) -0.0037(9)
C60 0.0173(12) 0.0257(12) 0.0232(11) -0.0052(10) 0.0004(9) -0.0034(10)
C61 0.0259(13) 0.0218(12) 0.0292(12) -0.0062(10) 0.0048(10) -0.0071(11)
C62 0.0368(14) 0.0171(11) 0.0245(11) 0.0005(9) 0.0088(11) -0.0007(11)
C63 0.0315(14) 0.0262(13) 0.0261(12) 0.0015(10) -0.0051(11) -0.0010(11)
C64 0.0267(13) 0.0200(11) 0.0266(11) 0.0000(10) -0.0043(10) -0.0050(10)
Cl5 0.0385(4) 0.0314(4) 0.0749(5) -0.0222(3) -0.0034(4) -0.0059(3)
O5 0.0233(9) 0.0198(8) 0.0232(8) 0.0018(6) 0.0038(7) -0.0049(7)
N5 0.0189(10) 0.0208(10) 0.0197(9) -0.0009(8) 0.0051(8) 0.0010(8)
C65 0.0186(12) 0.0284(12) 0.0189(11) -0.0016(9) 0.0048(9) -0.0035(10)
C66 0.0311(13) 0.0263(12) 0.0211(10) 0.0032(10) -0.0009(10) -0.0010(11)
C67 0.0184(11) 0.0208(11) 0.0182(10) 0.0031(9) 0.0016(9) 0.0003(9)
C68 0.0206(12) 0.0192(11) 0.0144(9) 0.0003(9) -0.0046(9) -0.0013(10)
C69 0.0184(12) 0.0241(12) 0.0163(10) -0.0022(9) -0.0051(9) -0.0001(10)
C70 0.0240(13) 0.0252(12) 0.0220(11) -0.0022(10) -0.0056(9) 0.0022(11)
C71 0.0336(14) 0.0263(13) 0.0301(13) -0.0075(10) -0.0118(11) 0.0112(11)
C72 0.0220(13) 0.0418(16) 0.0303(13) -0.0108(11) -0.0002(10) 0.0129(12)
C73 0.0191(12) 0.0415(15) 0.0214(11) -0.0062(10) -0.0001(9) -0.0014(11)
C74 0.0197(12) 0.0306(13) 0.0149(10) -0.0051(9) -0.0033(9) -0.0011(10)
C75 0.0151(11) 0.0229(12) 0.0232(11) 0.0010(9) 0.0055(9) -0.0019(9)
C76 0.0311(14) 0.0262(13) 0.0247(11) 0.0024(10) 0.0070(10) 0.0023(11)
C77 0.0359(15) 0.0193(12) 0.0433(15) 0.0037(11) 0.0106(12) -0.0005(11)
C78 0.0166(12) 0.0255(13) 0.0493(15) -0.0128(12) 0.0056(11) -0.0034(10)
C79 0.0305(14) 0.0348(14) 0.0288(12) -0.0060(11) -0.0053(11) -0.0057(12)
C80 0.0335(14) 0.0270(13) 0.0258(12) 0.0030(10) -0.0012(11) -0.0066(11)

loop_
_atom_type_symbol
_atom_type_description
_atom_type_scat_dispersion_real
_atom_type_scat_dispersion_imag
_atom_type_scat_source
C C 0.0033 0.0016 'International Tables Vol C Tables 4.2.6.8 and 6.1.1.4'
H H 0.0000 0.0000 'International Tables Vol C Tables 4.2.6.8 and 6.1.1.4'
N N 0.0061 0.0033 'International Tables Vol C Tables 4.2.6.8 and 6.1.1.4'
O O 0.0106 0.0060 'International Tables Vol C Tables 4.2.6.8 and 6.1.1.4'
Cl Cl 0.1484 0.1585 'International Tables Vol C Tables 4.2.6.8 and 6.1.1.4'

loop_
_geom_angle_atom_site_label_1
_geom_angle_atom_site_label_2
_geom_angle_atom_site_label_3
_geom_angle
C4 N1 C3 126.33(18)
C4 N1 H1 114.0(16)
C3 N1 H1 119.3(16)
C10 C1 C2 121.71(19)
C10 C1 C3 118.40(17)
C2 C1 C3 59.54(13)
C10 C1 H1A 115.3
C2 C1 H1A 115.3
C3 C1 H1A 115.3
C3 C2 C1 60.62(13)
C3 C2 H2A 117.7
C1 C2 H2A 117.7
C3 C2 H2B 117.7
C1 C2 H2B 117.7
H2A C2 H2B 114.8
N1 C3 C11 114.96(16)
N1 C3 C2 116.21(18)
C11 C3 C2 120.92(17)
N1 C3 C1 115.22(17)
C11 C3 C1 118.57(17)
C2 C3 C1 59.84(13)
O1 C4 N1 121.36(19)
O1 C4 C5 120.87(18)
N1 C4 C5 117.66(19)
C6 C5 C10 120.05(19)
C6 C5 C4 118.55(19)
C10 C5 C4 121.30(18)
C7 C6 C5 120.0(2)
C7 C6 H6 120.0
C5 C6 H6 120.0
C6 C7 C8 119.6(2)
C6 C7 H7 120.2
C8 C7 H7 120.2
C9 C8 C7 120.6(2)
C9 C8 H8 119.7
C7 C8 H8 119.7
C8 C9 C10 120.7(2)
C8 C9 H9 119.7
C10 C9 H9 119.7
C9 C10 C5 119.04(19)
C9 C10 C1 121.40(19)
C5 C10 C1 119.55(18)
C16 C11 C12 118.04(19)
C16 C11 C3 121.32(18)
C12 C11 C3 120.61(18)
C13 C12 C11 121.22(19)
C13 C12 H12 119.4
C11 C12 H12 119.4
C14 C13 C12 118.80(19)
C14 C13 H13 120.6
C12 C13 H13 120.6
C15 C14 C13 121.77(19)
C15 C14 Cl1 119.20(16)
C13 C14 Cl1 119.01(16)
C14 C15 C16 119.02(19)
C14 C15 H15 120.5
C16 C15 H15 120.5
C15 C16 C11 121.15(19)
C15 C16 H16 119.4
C11 C16 H16 119.4
C20 N2 C19 126.51(18)
C20 N2 H2 115.5(16)
C19 N2 H2 117.2(16)
C26 C17 C18 119.51(18)
C26 C17 C19 117.81(18)
C18 C17 C19 59.09(13)
C26 C17 H17 116.1
C18 C17 H17 116.1
C19 C17 H17 116.1
C19 C18 C17 60.89(14)
C19 C18 H18A 117.7
C17 C18 H18A 117.7
C19 C18 H18B 117.7
C17 C18 H18B 117.7
H18A C18 H18B 114.8
N2 C19 C27 113.76(17)
N2 C19 C18 116.74(17)
C27 C19 C18 121.43(18)
N2 C19 C17 115.24(17)
C27 C19 C17 119.36(17)
C18 C19 C17 60.02(14)
O2 C20 N2 120.40(19)
O2 C20 C21 121.11(19)
N2 C20 C21 118.46(18)
C22 C21 C26 120.06(19)
C22 C21 C20 119.08(18)
C26 C21 C20 120.74(19)
C23 C22 C21 120.1(2)
C23 C22 H22 120.0
C21 C22 H22 120.0
C22 C23 C24 119.6(2)
C22 C23 H23 120.2
C24 C23 H23 120.2
C25 C24 C23 120.6(2)
C25 C24 H24 119.7
C23 C24 H24 119.7
C24 C25 C26 120.3(2)
C24 C25 H25 119.8
C26 C25 H25 119.8
C25 C26 C21 119.3(2)
C25 C26 C17 120.5(2)
C21 C26 C17 120.22(18)
C32 C27 C28 118.01(19)
C32 C27 C19 121.02(19)
C28 C27 C19 120.96(19)
C29 C28 C27 121.3(2)
C29 C28 H28 119.3
C27 C28 H28 119.3
C30 C29 C28 119.1(2)
C30 C29 H29 120.4
C28 C29 H29 120.4
C31 C30 C29 121.3(2)
C31 C30 Cl2 119.68(17)
C29 C30 Cl2 119.02(18)
C30 C31 C32 119.1(2)
C30 C31 H31 120.5
C32 C31 H31 120.5
C31 C32 C27 121.2(2)
C31 C32 H32 119.4
C27 C32 H32 119.4
C36 N3 C35 125.67(17)
C36 N3 H3 111.9(14)
C35 N3 H3 116.4(14)
C42 C33 C34 121.89(18)
C42 C33 C35 118.37(17)
C34 C33 C35 59.54(13)
C42 C33 H33 115.2
C34 C33 H33 115.2
C35 C33 H33 115.2
C35 C34 C33 60.32(13)
C35 C34 H34A 117.7
C33 C34 H34A 117.7
C35 C34 H34B 117.7
C33 C34 H34B 117.7
H34A C34 H34B 114.9
N3 C35 C43 114.91(17)
N3 C35 C34 116.89(17)
C43 C35 C34 119.18(18)
N3 C35 C33 115.39(17)
C43 C35 C33 119.48(17)
C34 C35 C33 60.14(13)
O3 C36 N3 120.91(18)
O3 C36 C37 121.53(19)
N3 C36 C37 117.53(18)
C38 C37 C42 120.19(19)
C38 C37 C36 118.92(18)
C42 C37 C36 120.88(18)
C39 C38 C37 120.2(2)
C39 C38 H38 119.9
C37 C38 H38 119.9
C40 C39 C38 119.6(2)
C40 C39 H39 120.2
C38 C39 H39 120.2
C39 C40 C41 121.1(2)
C39 C40 H40 119.4
C41 C40 H40 119.4
C40 C41 C42 119.87(19)
C40 C41 H41 120.1
C42 C41 H41 120.1
C41 C42 C37 119.04(19)
C41 C42 C33 120.60(18)
C37 C42 C33 120.36(18)
C48 C43 C44 118.02(19)
C48 C43 C35 121.76(18)
C44 C43 C35 120.20(19)
C45 C44 C43 121.4(2)
C45 C44 H44 119.3
C43 C44 H44 119.3
C46 C45 C44 118.9(2)
C46 C45 H45 120.5
C44 C45 H45 120.5
C47 C46 C45 121.3(2)
C47 C46 Cl3 119.44(17)
C45 C46 Cl3 119.21(17)
C46 C47 C48 119.2(2)
C46 C47 H47 120.4
C48 C47 H47 120.4
C47 C48 C43 121.1(2)
C47 C48 H48 119.5
C43 C48 H48 119.5
C52 N4 C51 126.87(19)
C52 N4 H4 116.3(17)
C51 N4 H4 116.4(17)
C58 C49 C50 119.95(18)
C58 C49 C51 118.37(18)
C50 C49 C51 59.16(14)
C58 C49 H49 115.8
C50 C49 H49 115.8
C51 C49 H49 115.8
C51 C50 C49 60.42(14)
C51 C50 H50A 117.7
C49 C50 H50A 117.7
C51 C50 H50B 117.7
C49 C50 H50B 117.7
H50A C50 H50B 114.8
N4 C51 C59 113.16(18)
N4 C51 C50 117.07(17)
C59 C51 C50 122.22(18)
N4 C51 C49 115.15(17)
C59 C51 C49 118.92(17)
C50 C51 C49 60.41(14)
O4 C52 N4 120.96(19)
O4 C52 C53 121.32(18)
N4 C52 C53 117.70(19)
C54 C53 C58 120.10(19)
C54 C53 C52 118.70(19)
C58 C53 C52 121.13(18)
C55 C54 C53 120.6(2)
C55 C54 H54 119.7
C53 C54 H54 119.7
C54 C55 C56 119.3(2)
C54 C55 H55 120.4
C56 C55 H55 120.4
C55 C56 C57 120.7(2)
C55 C56 H56 119.6
C57 C56 H56 119.6
C56 C57 C58 120.4(2)
C56 C57 H57 119.8
C58 C57 H57 119.8
C57 C58 C53 118.90(19)
C57 C58 C49 120.81(19)
C53 C58 C49 120.28(19)
C64 C59 C60 118.2(2)
C64 C59 C51 119.80(19)
C60 C59 C51 122.01(19)
C61 C60 C59 120.8(2)
C61 C60 H60 119.6
C59 C60 H60 119.6
C62 C61 C60 119.5(2)
C62 C61 H61 120.3
C60 C61 H61 120.3
C61 C62 C63 121.5(2)
C61 C62 Cl4 119.15(17)
C63 C62 Cl4 119.36(19)
C62 C63 C64 118.7(2)
C62 C63 H63 120.7
C64 C63 H63 120.7
C63 C64 C59 121.3(2)
C63 C64 H64 119.3
C59 C64 H64 119.3
C68 N5 C67 126.13(19)
C68 N5 H5 115.7(16)
C67 N5 H5 117.2(16)
C74 C65 C66 120.8(2)
C74 C65 C67 117.74(18)
C66 C65 C67 58.97(14)
C74 C65 H65 115.8
C66 C65 H65 115.8
C67 C65 H65 115.8
C67 C66 C65 61.06(14)
C67 C66 H66A 117.7
C65 C66 H66A 117.7
C67 C66 H66B 117.7
C65 C66 H66B 117.7
H66A C66 H66B 114.8
N5 C67 C75 113.67(17)
N5 C67 C66 116.25(18)
C75 C67 C66 122.55(18)
N5 C67 C65 115.30(18)
C75 C67 C65 118.73(18)
C66 C67 C65 59.97(14)
O5 C68 N5 121.3(2)
O5 C68 C69 121.30(19)
N5 C68 C69 117.29(19)
C70 C69 C74 119.8(2)
C70 C69 C68 118.9(2)
C74 C69 C68 121.23(19)
C71 C70 C69 120.6(2)
C71 C70 H70 119.7
C69 C70 H70 119.7
C72 C71 C70 119.4(2)
C72 C71 H71 120.3
C70 C71 H71 120.3
C73 C72 C71 120.5(2)
C73 C72 H72 119.7
C71 C72 H72 119.7
C72 C73 C74 120.6(2)
C72 C73 H73 119.7
C74 C73 H73 119.7
C73 C74 C69 119.1(2)
C73 C74 C65 120.7(2)
C69 C74 C65 120.12(19)
C80 C75 C76 118.6(2)
C80 C75 C67 120.23(19)
C76 C75 C67 121.14(19)
C77 C76 C75 120.8(2)
C77 C76 H76 119.6
C75 C76 H76 119.6
C78 C77 C76 119.3(2)
C78 C77 H77 120.3
C76 C77 H77 120.3
C77 C78 C79 121.3(2)
C77 C78 Cl5 119.47(19)
C79 C78 Cl5 119.19(19)
C78 C79 C80 119.1(2)
C78 C79 H79 120.5
C80 C79 H79 120.5
C79 C80 C75 120.9(2)
C79 C80 H80 119.6
C75 C80 H80 119.6

loop_
_geom_bond_atom_site_label_1
_geom_bond_atom_site_label_2
_geom_bond_distance
Cl1 C14 1.751(2)
O1 C4 1.242(2)
N1 C4 1.349(3)
N1 C3 1.438(3)
N1 H1 0.83(2)
C1 C10 1.479(3)
C1 C2 1.511(3)
C1 C3 1.523(3)
C1 H1A 1.0000
C2 C3 1.506(3)
C2 H2A 0.9900
C2 H2B 0.9900
C3 C11 1.494(3)
C4 C5 1.484(3)
C5 C6 1.399(3)
C5 C10 1.402(3)
C6 C7 1.385(3)
C6 H6 0.9500
C7 C8 1.388(3)
C7 H7 0.9500
C8 C9 1.382(3)
C8 H8 0.9500
C9 C10 1.385(3)
C9 H9 0.9500
C11 C16 1.394(3)
C11 C12 1.400(3)
C12 C13 1.381(3)
C12 H12 0.9500
C13 C14 1.380(3)
C13 H13 0.9500
C14 C15 1.373(3)
C15 C16 1.385(3)
C15 H15 0.9500
C16 H16 0.9500
Cl2 C30 1.745(2)
O2 C20 1.258(2)
N2 C20 1.332(3)
N2 C19 1.442(3)
N2 H2 0.83(2)
C17 C26 1.477(3)
C17 C18 1.512(3)
C17 C19 1.525(3)
C17 H17 1.0000
C18 C19 1.498(3)
C18 H18A 0.9900
C18 H18B 0.9900
C19 C27 1.493(3)
C20 C21 1.480(3)
C21 C22 1.398(3)
C21 C26 1.398(3)
C22 C23 1.383(3)
C22 H22 0.9500
C23 C24 1.392(3)
C23 H23 0.9500
C24 C25 1.382(3)
C24 H24 0.9500
C25 C26 1.388(3)
C25 H25 0.9500
C27 C32 1.389(3)
C27 C28 1.389(3)
C28 C29 1.381(3)
C28 H28 0.9500
C29 C30 1.374(3)
C29 H29 0.9500
C30 C31 1.372(3)
C31 C32 1.387(3)
C31 H31 0.9500
C32 H32 0.9500
Cl3 C46 1.752(2)
O3 C36 1.227(2)
N3 C36 1.361(3)
N3 C35 1.446(3)
N3 H3 0.88(2)
C33 C42 1.477(3)
C33 C34 1.519(3)
C33 C35 1.522(3)
C33 H33 1.0000
C34 C35 1.510(3)
C34 H34A 0.9900
C34 H34B 0.9900
C35 C43 1.505(3)
C36 C37 1.489(3)
C37 C38 1.391(3)
C37 C42 1.398(3)
C38 C39 1.388(3)
C38 H38 0.9500
C39 C40 1.373(3)
C39 H39 0.9500
C40 C41 1.387(3)
C40 H40 0.9500
C41 C42 1.397(3)
C41 H41 0.9500
C43 C48 1.392(3)
C43 C44 1.394(3)
C44 C45 1.387(3)
C44 H44 0.9500
C45 C46 1.377(3)
C45 H45 0.9500
C46 C47 1.376(3)
C47 C48 1.390(3)
C47 H47 0.9500
C48 H48 0.9500
Cl4 C62 1.749(2)
O4 C52 1.246(2)
N4 C52 1.347(3)
N4 C51 1.443(3)
N4 H4 0.81(2)
C49 C58 1.477(3)
C49 C50 1.520(3)
C49 C51 1.520(3)
C49 H49 1.0000
C50 C51 1.501(3)
C50 H50A 0.9900
C50 H50B 0.9900
C51 C59 1.499(3)
C52 C53 1.486(3)
C53 C54 1.396(3)
C53 C58 1.400(3)
C54 C55 1.384(3)
C54 H54 0.9500
C55 C56 1.387(3)
C55 H55 0.9500
C56 C57 1.389(3)
C56 H56 0.9500
C57 C58 1.394(3)
C57 H57 0.9500
C59 C64 1.390(3)
C59 C60 1.395(3)
C60 C61 1.381(3)
C60 H60 0.9500
C61 C62 1.374(3)
C61 H61 0.9500
C62 C63 1.376(3)
C63 C64 1.389(3)
C63 H63 0.9500
C64 H64 0.9500
Cl5 C78 1.744(2)
O5 C68 1.241(2)
N5 C68 1.349(3)
N5 C67 1.439(3)
N5 H5 0.83(2)
C65 C74 1.476(3)
C65 C66 1.517(3)
C65 C67 1.533(3)
C65 H65 1.0000
C66 C67 1.501(3)
C66 H66A 0.9900
C66 H66B 0.9900
C67 C75 1.491(3)
C68 C69 1.486(3)
C69 C70 1.392(3)
C69 C74 1.400(3)
C70 C71 1.390(3)
C70 H70 0.9500
C71 C72 1.384(4)
C71 H71 0.9500
C72 C73 1.383(3)
C72 H72 0.9500
C73 C74 1.392(3)
C73 H73 0.9500
C75 C80 1.387(3)
C75 C76 1.392(3)
C76 C77 1.382(3)
C76 H76 0.9500
C77 C78 1.373(4)
C77 H77 0.9500
C78 C79 1.376(3)
C79 C80 1.387(3)
C79 H79 0.9500
C80 H80 0.9500

loop_
_geom_hbond_atom_site_label_D
_geom_hbond_atom_site_label_H
_geom_hbond_atom_site_label_A
_geom_hbond_distance_DH
_geom_hbond_distance_HA
_geom_hbond_distance_DA
_geom_hbond_angle_DHA
_geom_hbond_site_symmetry_A
N1 H1 O2 0.83(2) 2.22(2) 3.002(2) 158(2) .
N2 H2 O1 0.83(2) 1.96(2) 2.783(2) 169(2) .
N3 H3 O2 0.88(2) 2.03(2) 2.885(2) 165(2) 3_656
N4 H4 O5 0.81(2) 2.08(2) 2.880(2) 173(2) .
N5 H5 O4 0.83(2) 2.08(2) 2.898(2) 170(2) .

loop_
_geom_torsion_atom_site_label_1
_geom_torsion_atom_site_label_2
_geom_torsion_atom_site_label_3
_geom_torsion_atom_site_label_4
_geom_torsion
C10 C1 C2 C3 106.6(2)
C4 N1 C3 C11 -150.31(19)
C4 N1 C3 C2 60.3(3)
C4 N1 C3 C1 -7.0(3)
C1 C2 C3 N1 -105.27(19)
C1 C2 C3 C11 107.3(2)
C10 C1 C3 N1 -5.1(3)
C2 C1 C3 N1 106.9(2)
C10 C1 C3 C11 136.85(19)
C2 C1 C3 C11 -111.1(2)
C10 C1 C3 C2 -112.0(2)
C3 N1 C4 O1 -170.86(18)
C3 N1 C4 C5 12.9(3)
O1 C4 C5 C6 -6.6(3)
N1 C4 C5 C6 169.70(18)
O1 C4 C5 C10 177.17(18)
N1 C4 C5 C10 -6.5(3)
C10 C5 C6 C7 0.7(3)
C4 C5 C6 C7 -175.55(18)
C5 C6 C7 C8 1.0(3)
C6 C7 C8 C9 -1.4(3)
C7 C8 C9 C10 0.1(3)
C8 C9 C10 C5 1.6(3)
C8 C9 C10 C1 -179.39(19)
C6 C5 C10 C9 -2.0(3)
C4 C5 C10 C9 174.18(18)
C6 C5 C10 C1 178.95(18)
C4 C5 C10 C1 -4.9(3)
C2 C1 C10 C9 121.6(2)
C3 C1 C10 C9 -168.52(18)
C2 C1 C10 C5 -59.4(3)
C3 C1 C10 C5 10.5(3)
N1 C3 C11 C16 7.0(3)
C2 C3 C11 C16 154.89(19)
C1 C3 C11 C16 -135.0(2)
N1 C3 C11 C12 -175.20(18)
C2 C3 C11 C12 -27.4(3)
C1 C3 C11 C12 42.7(3)
C16 C11 C12 C13 -0.8(3)
C3 C11 C12 C13 -178.61(19)
C11 C12 C13 C14 0.6(3)
C12 C13 C14 C15 -0.3(3)
C12 C13 C14 Cl1 -178.48(15)
C13 C14 C15 C16 0.0(3)
Cl1 C14 C15 C16 178.26(15)
C14 C15 C16 C11 -0.2(3)
C12 C11 C16 C15 0.6(3)
C3 C11 C16 C15 178.37(18)
C26 C17 C18 C19 106.6(2)
C20 N2 C19 C27 -150.12(19)
C20 N2 C19 C18 60.6(3)
C20 N2 C19 C17 -7.0(3)
C17 C18 C19 N2 -105.1(2)
C17 C18 C19 C27 108.1(2)
C26 C17 C19 N2 -1.9(3)
C18 C17 C19 N2 107.60(19)
C26 C17 C19 C27 139.05(19)
C18 C17 C19 C27 -111.5(2)
C26 C17 C19 C18 -109.5(2)
C19 N2 C20 O2 -174.26(18)
C19 N2 C20 C21 8.0(3)
O2 C20 C21 C22 -1.3(3)
N2 C20 C21 C22 176.46(18)
O2 C20 C21 C26 -177.36(18)
N2 C20 C21 C26 0.4(3)
C26 C21 C22 C23 1.3(3)
C20 C21 C22 C23 -174.79(19)
C21 C22 C23 C24 0.6(3)
C22 C23 C24 C25 -0.9(4)
C23 C24 C25 C26 -0.9(4)
C24 C25 C26 C21 2.8(3)
C24 C25 C26 C17 -175.3(2)
C22 C21 C26 C25 -3.0(3)
C20 C21 C26 C25 173.0(2)
C22 C21 C26 C17 175.14(19)
C20 C21 C26 C17 -8.8(3)
C18 C17 C26 C25 119.1(2)
C19 C17 C26 C25 -172.6(2)
C18 C17 C26 C21 -59.0(3)
C19 C17 C26 C21 9.3(3)
N2 C19 C27 C32 20.6(3)
C18 C19 C27 C32 168.33(19)
C17 C19 C27 C32 -120.8(2)
N2 C19 C27 C28 -160.63(19)
C18 C19 C27 C28 -12.9(3)
C17 C19 C27 C28 57.9(3)
C32 C27 C28 C29 0.4(3)
C19 C27 C28 C29 -178.3(2)
C27 C28 C29 C30 -1.3(3)
C28 C29 C30 C31 0.9(3)
C28 C29 C30 Cl2 -179.68(17)
C29 C30 C31 C32 0.5(3)
Cl2 C30 C31 C32 -178.96(16)
C30 C31 C32 C27 -1.4(3)
C28 C27 C32 C31 1.0(3)
C19 C27 C32 C31 179.75(19)
C42 C33 C34 C35 106.5(2)
C36 N3 C35 C43 -152.92(19)
C36 N3 C35 C34 60.1(3)
C36 N3 C35 C33 -7.7(3)
C33 C34 C35 N3 -105.3(2)
C33 C34 C35 C43 109.2(2)
C42 C33 C35 N3 -4.5(3)
C34 C33 C35 N3 107.7(2)
C42 C33 C35 C43 139.0(2)
C34 C33 C35 C43 -108.7(2)
C42 C33 C35 C34 -112.3(2)
C35 N3 C36 O3 -166.57(19)
C35 N3 C36 C37 15.4(3)
O3 C36 C37 C38 -9.6(3)
N3 C36 C37 C38 168.36(19)
O3 C36 C37 C42 171.1(2)
N3 C36 C37 C42 -10.9(3)
C42 C37 C38 C39 0.4(3)
C36 C37 C38 C39 -178.9(2)
C37 C38 C39 C40 0.0(3)
C38 C39 C40 C41 -0.3(3)
C39 C40 C41 C42 0.2(3)
C40 C41 C42 C37 0.2(3)
C40 C41 C42 C33 179.64(19)
C38 C37 C42 C41 -0.5(3)
C36 C37 C42 C41 178.78(19)
C38 C37 C42 C33 -179.91(19)
C36 C37 C42 C33 -0.7(3)
C34 C33 C42 C41 118.8(2)
C35 C33 C42 C41 -171.20(19)
C34 C33 C42 C37 -61.7(3)
C35 C33 C42 C37 8.2(3)
N3 C35 C43 C48 -8.2(3)
C34 C35 C43 C48 137.9(2)
C33 C35 C43 C48 -151.92(19)
N3 C35 C43 C44 173.16(18)
C34 C35 C43 C44 -40.7(3)
C33 C35 C43 C44 29.5(3)
C48 C43 C44 C45 0.9(3)
C35 C43 C44 C45 179.6(2)
C43 C44 C45 C46 -0.3(3)
C44 C45 C46 C47 -0.7(3)
C44 C45 C46 Cl3 179.79(17)
C45 C46 C47 C48 1.1(3)
Cl3 C46 C47 C48 -179.43(17)
C46 C47 C48 C43 -0.4(3)
C44 C43 C48 C47 -0.6(3)
C35 C43 C48 C47 -179.2(2)
C58 C49 C50 C51 107.1(2)
C52 N4 C51 C59 -146.59(19)
C52 N4 C51 C50 63.0(3)
C52 N4 C51 C49 -5.2(3)
C49 C50 C51 N4 -105.0(2)
C49 C50 C51 C59 107.4(2)
C58 C49 C51 N4 -1.6(3)
C50 C49 C51 N4 108.1(2)
C58 C49 C51 C59 137.46(19)
C50 C49 C51 C59 -112.8(2)
C58 C49 C51 C50 -109.8(2)
C51 N4 C52 O4 -174.89(18)
C51 N4 C52 C53 6.9(3)
O4 C52 C53 C54 -3.1(3)
N4 C52 C53 C54 175.11(18)
O4 C52 C53 C58 -179.91(18)
N4 C52 C53 C58 -1.7(3)
C58 C53 C54 C55 1.0(3)
C52 C53 C54 C55 -175.89(18)
C53 C54 C55 C56 0.2(3)
C54 C55 C56 C57 -0.1(3)
C55 C56 C57 C58 -1.2(3)
C56 C57 C58 C53 2.3(3)
C56 C57 C58 C49 -178.5(2)
C54 C53 C58 C57 -2.2(3)
C52 C53 C58 C57 174.57(18)
C54 C53 C58 C49 178.58(18)
C52 C53 C58 C49 -4.6(3)
C50 C49 C58 C57 118.2(2)
C51 C49 C58 C57 -173.01(19)
C50 C49 C58 C53 -62.7(3)
C51 C49 C58 C53 6.2(3)
N4 C51 C59 C64 41.8(3)
C50 C51 C59 C64 -169.50(19)
C49 C51 C59 C64 -98.1(2)
N4 C51 C59 C60 -139.1(2)
C50 C51 C59 C60 9.6(3)
C49 C51 C59 C60 81.1(3)
C64 C59 C60 C61 1.7(3)
C51 C59 C60 C61 -177.4(2)
C59 C60 C61 C62 -1.1(3)
C60 C61 C62 C63 -0.6(3)
C60 C61 C62 Cl4 179.99(17)
C61 C62 C63 C64 1.5(3)
Cl4 C62 C63 C64 -179.11(18)
C62 C63 C64 C59 -0.7(3)
C60 C59 C64 C63 -0.8(3)
C51 C59 C64 C63 178.3(2)
C74 C65 C66 C67 105.9(2)
C68 N5 C67 C75 -152.1(2)
C68 N5 C67 C66 57.3(3)
C68 N5 C67 C65 -10.1(3)
C65 C66 C67 N5 -105.4(2)
C65 C66 C67 C75 106.8(2)
C74 C65 C67 N5 -4.1(3)
C66 C65 C67 N5 107.0(2)
C74 C65 C67 C75 135.9(2)
C66 C65 C67 C75 -113.1(2)
C74 C65 C67 C66 -111.1(2)
C67 N5 C68 O5 -166.64(19)
C67 N5 C68 C69 16.7(3)
O5 C68 C69 C70 -9.1(3)
N5 C68 C69 C70 167.54(19)
O5 C68 C69 C74 174.41(19)
N5 C68 C69 C74 -9.0(3)
C74 C69 C70 C71 -0.4(3)
C68 C69 C70 C71 -177.00(19)
C69 C70 C71 C72 0.5(3)
C70 C71 C72 C73 0.1(3)
C71 C72 C73 C74 -0.8(3)
C72 C73 C74 C69 0.9(3)
C72 C73 C74 C65 -178.5(2)
C70 C69 C74 C73 -0.2(3)
C68 C69 C74 C73 176.24(19)
C70 C69 C74 C65 179.12(19)
C68 C69 C74 C65 -4.4(3)
C66 C65 C74 C73 121.4(2)
C67 C65 C74 C73 -170.00(19)
C66 C65 C74 C69 -58.0(3)
C67 C65 C74 C69 10.6(3)
N5 C67 C75 C80 39.3(3)
C66 C67 C75 C80 -172.2(2)
C65 C67 C75 C80 -101.3(2)
N5 C67 C75 C76 -142.3(2)
C66 C67 C75 C76 6.2(3)
C65 C67 C75 C76 77.1(3)
C80 C75 C76 C77 -0.3(3)
C67 C75 C76 C77 -178.8(2)
C75 C76 C77 C78 -0.5(4)
C76 C77 C78 C79 1.1(4)
C76 C77 C78 Cl5 -177.74(19)
C77 C78 C79 C80 -0.9(4)
Cl5 C78 C79 C80 177.94(19)
C78 C79 C80 C75 0.1(4)
C76 C75 C80 C79 0.5(3)
C67 C75 C80 C79 179.0(2)

loop_
_publcif_info_exptl_table_extra_item
sin_theta_over_lambda_max
